data_7250294
loop_
_publ_author_name
'Zhou, Dongyu'
'Li, Yongshang'
'Jie, Huimin'
'Lei, Jiayan'
'Chen, Zi'ang'
'Chen, Xiaoping'
'Cui, Can'
'Luo, Huadong'
'Chen, Jingjing'
'Li, Haohong'
'Zheng, Huidong'

_publ_section_title
;
 Intermittent ultrasound-assisted anti-solvent crystallization for
 sucralose production with ultra-low aspect ratio and larger crystal size
;
_journal_issue 21
_journal_name_full CrystEngComm
_journal_page_first 3492
_journal_page_last 3501
_journal_paper_doi 10.1039/D5CE00006H
_journal_volume 27
_journal_year 2025
_chemical_formula_moiety 'C12 H19 Cl3 O8'
_chemical_formula_sum 'C12 H19 Cl3 O8'
_chemical_formula_weight 397.62
_space_group_crystal_system orthorhombic
_space_group_IT_number 19
_space_group_name_Hall 'P 2ac 2ab'
_space_group_name_H-M_alt 'P 21 21 21'
_atom_sites_solution_hydrogens geom
_atom_sites_solution_primary dual
_audit_creation_date 2024-12-17
_audit_creation_method
;
Olex2 1.2
(compiled 2018.05.29 svn.r3508 for OlexSys, GUI svn.r5506)
;
_audit_update_record
;
2024-12-26 deposited with the CCDC.	2025-04-16 downloaded from the CCDC.
;
_cell_angle_alpha 90
_cell_angle_beta 90
_cell_angle_gamma 90
_cell_formula_units_Z 4
_cell_length_a 12.041(4)
_cell_length_b 7.3141(12)
_cell_length_c 18.158(6)
_cell_measurement_reflns_used 679
_cell_measurement_temperature 296.15
_cell_measurement_theta_max 17.99
_cell_measurement_theta_min 2.24
_cell_volume 1599.2(8)
_computing_cell_refinement 'SAINT V8.38A (?, 2016)'
_computing_data_reduction 'SAINT V8.38A (?, 2016)'
_computing_molecular_graphics 'Olex2 (Dolomanov et al., 2009)'
_computing_publication_material 'Olex2 (Dolomanov et al., 2009)'
_computing_structure_refinement 'ShelXL (Sheldrick, 2015)'
_computing_structure_solution 'ShelXT (Sheldrick, 2015)'
_diffrn_ambient_temperature 296.15
_diffrn_measured_fraction_theta_full 0.975
_diffrn_measured_fraction_theta_max 0.975
_diffrn_measurement_device_type 'Bruker APEX-II CCD'
_diffrn_measurement_method '\f and \w scans'
_diffrn_radiation_type MoK\a
_diffrn_radiation_wavelength 0.71073
_diffrn_reflns_av_R_equivalents 0.1569
_diffrn_reflns_av_unetI/netI 0.1516
_diffrn_reflns_Laue_measured_fraction_full 0.975
_diffrn_reflns_Laue_measured_fraction_max 0.975
_diffrn_reflns_limit_h_max 14
_diffrn_reflns_limit_h_min -14
_diffrn_reflns_limit_k_max 8
_diffrn_reflns_limit_k_min -7
_diffrn_reflns_limit_l_max 21
_diffrn_reflns_limit_l_min -21
_diffrn_reflns_number 9243
_diffrn_reflns_point_group_measured_fraction_full 0.969
_diffrn_reflns_point_group_measured_fraction_max 0.969
_diffrn_reflns_theta_full 25.044
_diffrn_reflns_theta_max 25.044
_diffrn_reflns_theta_min 2.243
_diffrn_standards_number 0
_exptl_absorpt_coefficient_mu 0.611
_exptl_absorpt_correction_T_max 0.7452
_exptl_absorpt_correction_T_min 0.6238
_exptl_absorpt_correction_type none
_exptl_absorpt_process_details
;
SADABS-2016/2 (Bruker,2016/2) was used for absorption correction.
wR2(int) was 0.0893 before and 0.0778 after correction.
The Ratio of minimum to maximum transmission is 0.8371.
The \l/2 correction factor is Not present.
;
_exptl_crystal_density_diffrn 1.651
_exptl_crystal_description needle
_exptl_crystal_F_000 824
_refine_diff_density_max 0.323
_refine_diff_density_min -0.327
_refine_diff_density_rms 0.077
_refine_ls_abs_structure_details
;
 Flack x determined using 452 quotients [(I+)-(I-)]/[(I+)+(I-)]
 (Parsons, Flack and Wagner, Acta Cryst. B69 (2013) 249-259).
;
_refine_ls_abs_structure_Flack -0.01(13)
_refine_ls_extinction_method none
_refine_ls_goodness_of_fit_ref 0.857
_refine_ls_hydrogen_treatment constr
_refine_ls_matrix_type full
_refine_ls_number_parameters 213
_refine_ls_number_reflns 2750
_refine_ls_number_restraints 0
_refine_ls_restrained_S_all 0.857
_refine_ls_R_factor_all 0.1385
_refine_ls_R_factor_gt 0.0572
_refine_ls_shift/su_max 0.000
_refine_ls_shift/su_mean 0.000
_refine_ls_structure_factor_coef Fsqd
_refine_ls_weighting_details 'w=1/[\s^2^(Fo^2^)+(0.1000P)^2^] where P=(Fo^2^+2Fc^2^)/3'
_refine_ls_weighting_scheme calc
_refine_ls_wR_factor_gt 0.1279
_refine_ls_wR_factor_ref 0.1737
_reflns_Friedel_coverage 0.707
_reflns_Friedel_fraction_full 0.960
_reflns_Friedel_fraction_max 0.960
_reflns_number_gt 1553
_reflns_number_total 2750
_reflns_threshold_expression 'I > 2\s(I)'
_cod_data_source_file d5ce00006h2.cif
_cod_data_source_block xinsuan
_cod_depositor_comments 'Adding full bibliography for 7250292--7250295.cif.'
_cod_original_cell_volume 1599.2(7)
_cod_database_code 7250294
_shelx_shelxl_version_number 2018/3
_shelx_space_group_comment
;
The symmetry employed for this shelxl refinement is uniquely defined
by the following loop, which should always be used as a source of
symmetry information in preference to the above space-group names.
They are only intended as comments.
;
_olex2_refinement_description
;
1. Fixed Uiso
 At 1.2 times of:
  All C(H) groups, All C(H,H) groups
 At 1.5 times of:
  All O(H) groups
2.a Ternary CH refined with riding coordinates:
 C11(H17), C10(H15), C5(H8), C6(H10), C2(H4), C3(H5), C4(H7), C9(H13)
2.b Secondary CH2 refined with riding coordinates:
 C1(H3,H2), C7(H12,H11), C12(H18,H19)
2.c Idealised tetrahedral OH refined as rotating group:
 O7(H16), O8(H14), O1(H1), O4(H9), O3(H6)
;
_olex2_submission_special_instructions 'No special instructions were received'

loop_
_space_group_symop_operation_xyz
'x, y, z'
'-x+1/2, -y, z+1/2'
'-x, y+1/2, -z+1/2'
'x+1/2, -y+1/2, -z'

loop_
_atom_site_label
_atom_site_type_symbol
_atom_site_fract_x
_atom_site_fract_y
_atom_site_fract_z
_atom_site_U_iso_or_equiv
_atom_site_adp_type
_atom_site_occupancy
_atom_site_site_symmetry_order
_atom_site_calc_flag
_atom_site_refinement_flags_posn
_atom_site_refinement_flags_adp
_atom_site_refinement_flags_occupancy
_atom_site_disorder_assembly
_atom_site_disorder_group
Cl1 Cl 0.7835(2) 0.4394(4) 0.60612(17) 0.0424(8) Uani 1 1 d . . . . .
Cl2 Cl 0.2312(2) 1.0230(3) 0.61443(17) 0.0458(8) Uani 1 1 d . . . . .
Cl3 Cl 0.0803(3) 0.5576(4) 0.80476(16) 0.0536(9) Uani 1 1 d . . . . .
O5 O 0.3903(5) 0.5438(7) 0.6135(3) 0.0227(14) Uani 1 1 d . . . . .
O2 O 0.5659(5) 0.6787(7) 0.6056(4) 0.0251(15) Uani 1 1 d . . . . .
O6 O 0.2397(5) 0.6352(8) 0.6736(4) 0.0294(17) Uani 1 1 d . . . . .
O7 O 0.0206(5) 0.5572(9) 0.5459(4) 0.0355(17) Uani 1 1 d . . . . .
H16 H 0.000913 0.465276 0.523623 0.053 Uiso 1 1 calc GR . . . .
O8 O 0.2783(5) 0.5096(10) 0.4911(4) 0.0393(19) Uani 1 1 d . . . . .
H14 H 0.233546 0.462340 0.462919 0.059 Uiso 1 1 calc GR . . . .
O1 O 0.6193(6) 0.8970(8) 0.7284(4) 0.0365(18) Uani 1 1 d . . . . .
H1 H 0.658775 0.967487 0.751812 0.055 Uiso 1 1 calc GR . . . .
O4 O 0.4530(6) 0.2660(9) 0.5178(5) 0.043(2) Uani 1 1 d . . . . .
H9 H 0.394778 0.322686 0.512721 0.064 Uiso 1 1 calc GR . . . .
O3 O 0.6200(6) 0.1167(8) 0.6043(4) 0.0355(17) Uani 1 1 d . . . . .
H6 H 0.616925 0.049727 0.640426 0.053 Uiso 1 1 calc GR . . . .
C11 C 0.1237(7) 0.6013(13) 0.6576(5) 0.025(2) Uani 1 1 d . . . . .
H17 H 0.082984 0.717231 0.658162 0.030 Uiso 1 1 calc R . . . .
C10 C 0.1244(8) 0.5245(12) 0.5800(5) 0.025(2) Uani 1 1 d . . . . .
H15 H 0.138324 0.392601 0.581895 0.030 Uiso 1 1 calc R . . . .
C8 C 0.3006(7) 0.6669(11) 0.6071(6) 0.024(2) Uani 1 1 d . . . . .
C5 C 0.5322(8) 0.3785(12) 0.5532(5) 0.026(2) Uani 1 1 d . . . . .
H8 H 0.595194 0.392486 0.519427 0.031 Uiso 1 1 calc R . . . .
C6 C 0.4866(7) 0.5704(13) 0.5690(5) 0.027(2) Uani 1 1 d . . . . .
H10 H 0.465417 0.629361 0.522583 0.032 Uiso 1 1 calc R . . . .
C2 C 0.6068(7) 0.6018(12) 0.6737(5) 0.026(2) Uani 1 1 d . . . . .
H4 H 0.543541 0.584357 0.706852 0.031 Uiso 1 1 calc R . . . .
C3 C 0.6583(8) 0.4181(13) 0.6592(6) 0.027(2) Uani 1 1 d . . . . .
H5 H 0.678129 0.364469 0.706840 0.033 Uiso 1 1 calc R . . . .
C4 C 0.5755(8) 0.2909(11) 0.6224(6) 0.027(2) Uani 1 1 d . . . . .
H7 H 0.512929 0.272783 0.656106 0.032 Uiso 1 1 calc R . . . .
C1 C 0.6825(8) 0.7407(12) 0.7073(6) 0.031(3) Uani 1 1 d . . . . .
H3 H 0.719105 0.688995 0.750080 0.037 Uiso 1 1 calc R . . . .
H2 H 0.739083 0.775994 0.672024 0.037 Uiso 1 1 calc R . . . .
C9 C 0.2212(8) 0.6192(12) 0.5427(5) 0.028(2) Uani 1 1 d . . . . .
H13 H 0.195543 0.731754 0.518845 0.033 Uiso 1 1 calc R . . . .
C7 C 0.3438(8) 0.8651(11) 0.6088(6) 0.033(3) Uani 1 1 d . . . . .
H12 H 0.386667 0.889208 0.564669 0.039 Uiso 1 1 calc R . . . .
H11 H 0.392265 0.881156 0.651000 0.039 Uiso 1 1 calc R . . . .
C12 C 0.0745(8) 0.4747(15) 0.7125(5) 0.036(3) Uani 1 1 d . . . . .
H18 H 0.113383 0.358712 0.710084 0.043 Uiso 1 1 calc R . . . .
H19 H -0.002436 0.452589 0.699556 0.043 Uiso 1 1 calc R . . . .

loop_
_atom_site_aniso_label
_atom_site_aniso_U_11
_atom_site_aniso_U_22
_atom_site_aniso_U_33
_atom_site_aniso_U_23
_atom_site_aniso_U_13
_atom_site_aniso_U_12
Cl1 0.0243(14) 0.0497(15) 0.0534(18) 0.0001(16) 0.0048(14) 0.0032(12)
Cl2 0.0490(17) 0.0333(14) 0.0551(19) -0.0035(14) -0.0082(16) 0.0152(12)
Cl3 0.059(2) 0.0617(19) 0.0400(17) 0.0040(16) 0.0127(16) 0.0104(16)
O5 0.020(3) 0.024(3) 0.024(4) 0.005(3) -0.001(3) -0.001(3)
O2 0.020(3) 0.028(3) 0.028(4) 0.003(3) -0.002(4) -0.005(3)
O6 0.024(4) 0.036(4) 0.029(4) -0.003(3) -0.002(3) -0.001(3)
O7 0.025(4) 0.037(4) 0.045(5) -0.007(4) -0.012(3) -0.001(3)
O8 0.030(4) 0.059(5) 0.028(4) -0.019(4) -0.009(4) 0.005(4)
O1 0.047(5) 0.028(4) 0.034(5) -0.009(3) -0.007(4) -0.002(4)
O4 0.027(5) 0.038(4) 0.064(6) -0.022(4) -0.011(4) 0.002(3)
O3 0.049(4) 0.026(3) 0.031(4) -0.001(3) 0.006(4) 0.011(3)
C11 0.010(5) 0.027(5) 0.039(7) 0.005(5) 0.000(5) 0.003(4)
C10 0.020(5) 0.031(5) 0.024(5) -0.001(4) -0.005(5) -0.001(5)
C8 0.015(5) 0.028(5) 0.029(6) 0.003(5) 0.004(5) -0.003(4)
C5 0.019(5) 0.029(5) 0.029(6) 0.000(4) 0.001(5) 0.005(4)
C6 0.020(5) 0.032(5) 0.028(6) 0.001(5) -0.001(5) -0.003(5)
C2 0.019(5) 0.030(5) 0.029(6) -0.003(5) -0.003(5) -0.002(4)
C3 0.025(6) 0.026(5) 0.031(6) 0.003(4) 0.002(5) 0.007(4)
C4 0.025(6) 0.022(5) 0.034(7) 0.002(5) 0.003(5) 0.005(4)
C1 0.023(6) 0.028(5) 0.041(7) -0.005(5) -0.004(5) 0.001(4)
C9 0.027(6) 0.031(5) 0.026(6) -0.004(5) -0.003(5) 0.003(5)
C7 0.030(6) 0.025(5) 0.043(7) -0.003(5) 0.003(6) 0.000(4)
C12 0.027(6) 0.043(6) 0.037(7) 0.006(5) 0.000(5) 0.005(5)

loop_
_atom_type_symbol
_atom_type_description
_atom_type_scat_dispersion_real
_atom_type_scat_dispersion_imag
_atom_type_scat_source
C C 0.0033 0.0016 'International Tables Vol C Tables 4.2.6.8 and 6.1.1.4'
Cl Cl 0.1484 0.1585 'International Tables Vol C Tables 4.2.6.8 and 6.1.1.4'
O O 0.0106 0.0060 'International Tables Vol C Tables 4.2.6.8 and 6.1.1.4'
H H 0.0000 0.0000 'International Tables Vol C Tables 4.2.6.8 and 6.1.1.4'

loop_
_geom_angle_atom_site_label_1
_geom_angle_atom_site_label_2
_geom_angle_atom_site_label_3
_geom_angle
_geom_angle_site_symmetry_1
_geom_angle_site_symmetry_3
_geom_angle_publ_flag
C8 O5 C6 119.2(7) . . ?
C6 O2 C2 114.6(7) . . ?
C8 O6 C11 110.7(7) . . ?
O6 C11 C10 104.2(7) . . ?
O6 C11 C12 110.9(8) . . ?
C12 C11 C10 113.3(8) . . ?
O7 C10 C11 109.9(8) . . ?
O7 C10 C9 114.0(7) . . ?
C11 C10 C9 104.5(7) . . ?
O5 C8 O6 102.6(7) . . ?
O5 C8 C9 113.0(8) . . ?
O5 C8 C7 109.9(7) . . ?
O6 C8 C9 106.5(7) . . ?
O6 C8 C7 107.9(8) . . ?
C7 C8 C9 115.8(8) . . ?
O4 C5 C6 112.1(7) . . ?
O4 C5 C4 111.4(8) . . ?
C4 C5 C6 110.9(8) . . ?
O5 C6 C5 105.8(7) . . ?
O2 C6 O5 111.1(7) . . ?
O2 C6 C5 111.1(7) . . ?
O2 C2 C3 109.8(8) . . ?
O2 C2 C1 107.0(8) . . ?
C1 C2 C3 115.3(8) . . ?
C2 C3 Cl1 111.2(7) . . ?
C2 C3 C4 110.8(8) . . ?
C4 C3 Cl1 111.6(7) . . ?
O3 C4 C5 108.6(8) . . ?
O3 C4 C3 113.8(8) . . ?
C5 C4 C3 109.5(8) . . ?
O1 C1 C2 109.2(8) . . ?
O8 C9 C10 114.3(8) . . ?
O8 C9 C8 109.1(8) . . ?
C10 C9 C8 103.9(7) . . ?
C8 C7 Cl2 110.7(7) . . ?
C11 C12 Cl3 113.8(8) . . ?

loop_
_geom_bond_atom_site_label_1
_geom_bond_atom_site_label_2
_geom_bond_distance
_geom_bond_site_symmetry_2
_geom_bond_publ_flag
Cl1 C3 1.796(10) . ?
Cl2 C7 1.783(9) . ?
Cl3 C12 1.782(11) . ?
O5 C8 1.411(10) . ?
O5 C6 1.427(11) . ?
O2 C6 1.408(11) . ?
O2 C2 1.444(11) . ?
O6 C11 1.448(11) . ?
O6 C8 1.432(12) . ?
O7 C10 1.414(10) . ?
O8 C9 1.411(11) . ?
O1 C1 1.426(11) . ?
O4 C5 1.414(11) . ?
O3 C4 1.421(10) . ?
C11 C10 1.516(13) . ?
C11 C12 1.484(14) . ?
C10 C9 1.517(13) . ?
C8 C9 1.550(14) . ?
C8 C7 1.540(12) . ?
C5 C6 1.534(13) . ?
C5 C4 1.504(13) . ?
C2 C3 1.503(13) . ?
C2 C1 1.495(13) . ?
C3 C4 1.518(13) . ?

loop_
_geom_hbond_atom_site_label_D
_geom_hbond_atom_site_label_H
_geom_hbond_atom_site_label_A
_geom_hbond_distance_DH
_geom_hbond_distance_HA
_geom_hbond_distance_DA
_geom_hbond_angle_DHA
_geom_hbond_site_symmetry_A
_geom_hbond_publ_flag
O7 H16 O4 0.82 1.94 2.755(9) 173.2 4_456 yes
O8 H14 O3 0.82 1.92 2.737(9) 172.4 4_456 yes
O4 H9 O8 0.82 2.00 2.799(10) 165.7 . yes
O3 H6 O1 0.82 1.95 2.769(10) 176.2 1_545 yes
